data_4332902
loop_
_publ_author_name
'Fu, Yunlong'
'Xu, Zhiwei'
'Ren, Jialin'
'Wu, Haishun'
'Yuan, Rong'

_publ_section_title
;
 Organically Directed Iron Sulfate Chains: Structural Diversity Based on
 Hydrogen Bonding Interactions
;
_journal_issue 20
_journal_name_full 'Inorganic Chemistry'
_journal_page_first 8452
_journal_page_last 8458
_journal_paper_doi 10.1021/ic061059v
_journal_volume 45
_journal_year 2006
_chemical_formula_sum 'C3 H19 Fe N3 O14 S3'
_chemical_formula_weight 473.24
_chemical_name_systematic
; 
 ? 
;
_space_group_IT_number 14
_symmetry_cell_setting monoclinic
_symmetry_space_group_name_Hall '-P 2ybc'
_symmetry_space_group_name_H-M 'P 1 21/c 1'
_atom_sites_solution_hydrogens geom
_atom_sites_solution_primary direct
_atom_sites_solution_secondary difmap
_audit_creation_method SHELXL-97
_cell_angle_alpha 90.00
_cell_angle_beta 104.667(2)
_cell_angle_gamma 90.00
_cell_formula_units_Z 4
_cell_length_a 9.0790(9)
_cell_length_b 20.3666(19)
_cell_length_c 8.8084(8)
_cell_measurement_temperature 298(2)
_cell_measurement_theta_max 26.00
_cell_measurement_theta_min 2.00
_cell_volume 1575.7(3)
_computing_cell_refinement 'Bruker SMART'
_computing_data_collection 'Bruker SMART'
_computing_data_reduction 'Bruker SAINT'
_computing_molecular_graphics 'Bruker SHELXTL'
_computing_publication_material 'Bruker SHELXTL'
_computing_structure_refinement 'SHELXL-97 (Sheldrick, 1997)'
_computing_structure_solution 'SHELXS-97 (Sheldrick, 1990)'
_diffrn_ambient_temperature 298(2)
_diffrn_measured_fraction_theta_full 0.994
_diffrn_measured_fraction_theta_max 0.994
_diffrn_measurement_device_type 'CCD area detector'
_diffrn_measurement_method 'phi and omega scans'
_diffrn_radiation_monochromator graphite
_diffrn_radiation_source 'fine-focus sealed tube'
_diffrn_radiation_type MoK\a
_diffrn_radiation_wavelength 0.71073
_diffrn_reflns_av_R_equivalents 0.0769
_diffrn_reflns_av_sigmaI/netI 0.0595
_diffrn_reflns_limit_h_max 11
_diffrn_reflns_limit_h_min -11
_diffrn_reflns_limit_k_max 25
_diffrn_reflns_limit_k_min -25
_diffrn_reflns_limit_l_max 10
_diffrn_reflns_limit_l_min -10
_diffrn_reflns_number 15849
_diffrn_reflns_theta_full 26.00
_diffrn_reflns_theta_max 26.00
_diffrn_reflns_theta_min 2.00
_exptl_absorpt_coefficient_mu 1.433
_exptl_absorpt_correction_T_max 0.9449
_exptl_absorpt_correction_T_min 0.7069
_exptl_absorpt_correction_type multi-scan
_exptl_absorpt_process_details 'SADABS; Sheldrick, 1996 '
_exptl_crystal_colour colorless
_exptl_crystal_density_diffrn 1.995
_exptl_crystal_density_method 'not measured'
_exptl_crystal_description rod
_exptl_crystal_F_000 976
_exptl_crystal_size_max 0.26
_exptl_crystal_size_mid 0.05
_exptl_crystal_size_min 0.04
_refine_diff_density_max 0.546
_refine_diff_density_min -0.552
_refine_diff_density_rms 0.119
_refine_ls_extinction_method none
_refine_ls_goodness_of_fit_ref 1.188
_refine_ls_hydrogen_treatment mixed
_refine_ls_matrix_type full
_refine_ls_number_parameters 293
_refine_ls_number_reflns 3082
_refine_ls_number_restraints 0
_refine_ls_restrained_S_all 1.188
_refine_ls_R_factor_all 0.0737
_refine_ls_R_factor_gt 0.0573
_refine_ls_shift/su_max 0.001
_refine_ls_shift/su_mean 0.000
_refine_ls_structure_factor_coef Fsqd
_refine_ls_weighting_details 'calc w=1/[\s^2^(Fo^2^)+(0.0377P)^2^+1.7258P] where P=(Fo^2^+2Fc^2^)/3'
_refine_ls_weighting_scheme calc
_refine_ls_wR_factor_gt 0.1056
_refine_ls_wR_factor_ref 0.1118
_reflns_number_gt 2529
_reflns_number_total 3082
_reflns_threshold_expression >2sigma(I)
_cod_data_source_file ic061059vsup1.cif
_cod_data_source_block I
_cod_depositor_comments
;
The following automatic conversions were performed:

'_symmetry_cell_setting' value 'Monoclinic' changed to 'monoclinic'
according to /home/saulius/struct/CIF-dictionaries/cif_core.dic
dictionary named 'cif_core.dic' version 2.4.2 from 2011-04-26.

Automatic conversion script
Id: cif_fix_values 1891 2012-01-12 08:04:46Z andrius 
;
_cod_original_sg_symbol_H-M 'P2(1)/c  '
_cod_database_code 4332902

loop_
_symmetry_equiv_pos_as_xyz
'x, y, z'
'-x, y+1/2, -z+1/2'
'-x, -y, -z'
'x, -y-1/2, z-1/2'

loop_
_atom_site_label
_atom_site_type_symbol
_atom_site_fract_x
_atom_site_fract_y
_atom_site_fract_z
_atom_site_U_iso_or_equiv
_atom_site_adp_type
_atom_site_occupancy
_atom_site_symmetry_multiplicity
_atom_site_calc_flag
Fe1 Fe 0.51189(7) 0.75384(3) 0.40049(7) 0.01019(18) Uani 1 1 d
S1 S 0.73742(12) 0.81623(5) 0.71070(13) 0.0113(3) Uani 1 1 d
S2 S 0.54156(12) 0.63217(5) 0.64318(13) 0.0122(3) Uani 1 1 d
S3 S 0.26681(12) 0.80233(5) 0.58729(13) 0.0105(3) Uani 1 1 d
O1 O 0.3889(3) 0.81196(14) 0.5028(3) 0.0132(7) Uani 1 1 d
O2 O 0.6972(3) 0.76935(15) 0.5766(4) 0.0141(7) Uani 1 1 d
O3 O 0.6244(4) 0.68947(15) 0.3064(4) 0.0169(7) Uani 1 1 d
O4 O 0.4526(3) 0.67541(14) 0.5145(3) 0.0146(7) Uani 1 1 d
O5 O 0.5755(4) 0.83024(16) 0.2917(4) 0.0209(8) Uani 1 1 d
O6 O 0.3257(3) 0.73985(15) 0.2285(4) 0.0161(7) Uani 1 1 d
O7 O 0.8877(4) 0.79877(17) 0.8048(4) 0.0227(8) Uani 1 1 d
O8 O 0.1365(4) 0.77002(16) 0.4876(4) 0.0200(8) Uani 1 1 d
O9 O 0.2293(4) 0.86714(15) 0.6375(4) 0.0198(8) Uani 1 1 d
O10 O 0.7320(4) 0.88356(16) 0.6544(4) 0.0229(8) Uani 1 1 d
O11 O 0.6845(4) 0.61272(16) 0.6106(4) 0.0218(8) Uani 1 1 d
O12 O 0.4460(4) 0.57626(16) 0.6540(4) 0.0257(8) Uani 1 1 d
O13 O 0.1710(7) 0.5021(2) 0.2741(7) 0.0405(12) Uani 1 1 d
O14 O 0.0587(7) 0.4227(3) 1.0150(7) 0.0666(19) Uani 1 1 d
C1 C 0.4360(6) 0.5204(3) 0.0174(7) 0.0286(13) Uani 1 1 d
C2 C 0.0778(7) 0.5881(3) 0.5494(6) 0.0221(12) Uani 1 1 d
C3 C 0.0890(6) 0.6314(3) 0.6896(6) 0.0215(11) Uani 1 1 d
N1 N 0.1375(6) 0.6182(2) 0.4250(5) 0.0211(10) Uani 1 1 d
N2 N -0.0263(6) 0.6846(2) 0.6613(6) 0.0253(11) Uani 1 1 d
N3 N 0.4769(6) 0.5434(2) 0.1804(6) 0.0254(11) Uani 1 1 d
H1 H 0.148(7) 0.587(3) 0.349(7) 0.06(2) Uiso 1 1 d
H2 H 0.218(6) 0.636(2) 0.457(6) 0.013(14) Uiso 1 1 d
H3 H 0.071(7) 0.651(3) 0.368(7) 0.045(18) Uiso 1 1 d
H4 H 0.128(5) 0.550(2) 0.585(5) 0.015(13) Uiso 1 1 d
H5 H -0.023(6) 0.573(2) 0.499(6) 0.020(14) Uiso 1 1 d
H6 H 0.186(5) 0.653(2) 0.729(5) 0.014(12) Uiso 1 1 d
H7 H 0.075(6) 0.609(3) 0.778(6) 0.029(15) Uiso 1 1 d
H8 H -0.021(7) 0.713(3) 0.584(8) 0.06(2) Uiso 1 1 d
H9 H -0.010(7) 0.708(3) 0.750(9) 0.05(2) Uiso 1 1 d
H10 H -0.125(7) 0.668(3) 0.636(6) 0.038(18) Uiso 1 1 d
H11 H 0.118(10) 0.404(4) 0.987(10) 0.09(3) Uiso 1 1 d
H12 H -0.010(10) 0.407(4) 0.963(10) 0.08(3) Uiso 1 1 d
H13 H 0.221(9) 0.472(4) 0.326(9) 0.08(3) Uiso 1 1 d
H14 H 0.130(7) 0.491(3) 0.209(7) 0.03(2) Uiso 1 1 d
H15 H 0.557(7) 0.573(3) 0.202(6) 0.038(17) Uiso 1 1 d
H16 H 0.495(6) 0.509(3) 0.252(6) 0.031(16) Uiso 1 1 d
H17 H 0.420(6) 0.564(3) 0.203(6) 0.017(16) Uiso 1 1 d
H18 H 0.420(5) 0.557(2) -0.055(6) 0.020(14) Uiso 1 1 d
H19 H 0.342(6) 0.495(3) -0.001(6) 0.033(15) Uiso 1 1 d

loop_
_atom_site_aniso_label
_atom_site_aniso_U_11
_atom_site_aniso_U_22
_atom_site_aniso_U_33
_atom_site_aniso_U_23
_atom_site_aniso_U_13
_atom_site_aniso_U_12
Fe1 0.0092(3) 0.0130(3) 0.0082(3) -0.0003(3) 0.0018(2) 0.0001(3)
S1 0.0088(6) 0.0136(6) 0.0113(6) 0.0000(5) 0.0023(4) -0.0007(4)
S2 0.0134(6) 0.0118(6) 0.0119(6) 0.0008(5) 0.0042(5) 0.0014(4)
S3 0.0082(5) 0.0125(5) 0.0105(6) -0.0002(4) 0.0017(4) -0.0005(4)
O1 0.0144(16) 0.0150(16) 0.0118(16) 0.0013(13) 0.0065(13) 0.0028(13)
O2 0.0113(17) 0.0175(17) 0.0129(16) -0.0018(13) 0.0015(13) 0.0008(13)
O3 0.0197(18) 0.0200(18) 0.0139(17) 0.0026(14) 0.0096(14) 0.0046(14)
O4 0.0141(17) 0.0161(17) 0.0128(17) 0.0029(13) 0.0020(14) 0.0002(13)
O5 0.025(2) 0.0217(19) 0.0139(18) 0.0007(14) 0.0017(15) -0.0095(15)
O6 0.0151(17) 0.0201(18) 0.0123(16) -0.0045(14) 0.0019(13) 0.0001(14)
O7 0.0117(17) 0.0249(19) 0.026(2) -0.0061(16) -0.0059(15) 0.0034(14)
O8 0.0134(17) 0.0262(19) 0.0176(18) 0.0015(15) -0.0012(14) -0.0068(15)
O9 0.0178(18) 0.0164(17) 0.028(2) -0.0031(15) 0.0115(15) 0.0021(14)
O10 0.0234(19) 0.0181(18) 0.031(2) 0.0055(15) 0.0142(16) 0.0006(15)
O11 0.0209(19) 0.0232(19) 0.0225(19) 0.0017(15) 0.0079(15) 0.0085(15)
O12 0.025(2) 0.0202(19) 0.029(2) 0.0093(16) 0.0018(17) -0.0041(15)
O13 0.059(3) 0.022(2) 0.035(3) -0.001(2) 0.001(3) 0.009(2)
O14 0.036(3) 0.092(4) 0.078(4) -0.058(4) 0.027(3) -0.017(3)
C1 0.023(3) 0.028(3) 0.036(3) 0.000(3) 0.009(3) 0.004(2)
C2 0.026(3) 0.015(3) 0.028(3) -0.001(2) 0.012(2) -0.001(2)
C3 0.021(3) 0.028(3) 0.015(3) -0.001(2) 0.003(2) -0.002(2)
N1 0.017(2) 0.024(3) 0.021(2) 0.000(2) 0.003(2) 0.003(2)
N2 0.027(3) 0.023(3) 0.028(3) -0.006(2) 0.010(2) 0.002(2)
N3 0.025(3) 0.017(3) 0.038(3) 0.006(2) 0.014(2) 0.004(2)

loop_
_atom_type_symbol
_atom_type_description
_atom_type_scat_dispersion_real
_atom_type_scat_dispersion_imag
_atom_type_scat_source
C C 0.0033 0.0016 'International Tables Vol C Tables 4.2.6.8 and 6.1.1.4'
H H 0.0000 0.0000 'International Tables Vol C Tables 4.2.6.8 and 6.1.1.4'
N N 0.0061 0.0033 'International Tables Vol C Tables 4.2.6.8 and 6.1.1.4'
O O 0.0106 0.0060 'International Tables Vol C Tables 4.2.6.8 and 6.1.1.4'
S S 0.1246 0.1234 'International Tables Vol C Tables 4.2.6.8 and 6.1.1.4'
Fe Fe 0.3463 0.8444 'International Tables Vol C Tables 4.2.6.8 and 6.1.1.4'

loop_
_geom_angle_atom_site_label_1
_geom_angle_atom_site_label_2
_geom_angle_atom_site_label_3
_geom_angle
_geom_angle_site_symmetry_1
_geom_angle_site_symmetry_3
O3 Fe1 O6 90.88(13) . .
O3 Fe1 O5 94.20(14) . .
O6 Fe1 O5 92.27(13) . .
O3 Fe1 O1 174.71(13) . .
O6 Fe1 O1 87.93(13) . .
O5 Fe1 O1 91.00(13) . .
O3 Fe1 O2 90.43(13) . .
O6 Fe1 O2 178.69(13) . .
O5 Fe1 O2 87.73(13) . .
O1 Fe1 O2 90.76(12) . .
O3 Fe1 O4 85.14(13) . .
O6 Fe1 O4 89.05(13) . .
O5 Fe1 O4 178.54(13) . .
O1 Fe1 O4 89.68(12) . .
O2 Fe1 O4 90.97(12) . .
O7 S1 O10 111.8(2) . .
O7 S1 O3 109.9(2) . 4_576
O10 S1 O3 107.35(19) . 4_576
O7 S1 O2 107.60(19) . .
O10 S1 O2 110.69(19) . .
O3 S1 O2 109.46(18) 4_576 .
O12 S2 O11 112.2(2) . .
O12 S2 O5 110.0(2) . 4_576
O11 S2 O5 108.6(2) . 4_576
O12 S2 O4 107.11(19) . .
O11 S2 O4 110.35(18) . .
O5 S2 O4 108.44(18) 4_576 .
O8 S3 O9 112.3(2) . .
O8 S3 O6 108.06(19) . 4_576
O9 S3 O6 109.24(19) . 4_576
O8 S3 O1 110.70(19) . .
O9 S3 O1 106.93(18) . .
O6 S3 O1 109.59(18) 4_576 .
S3 O1 Fe1 135.87(19) . .
S1 O2 Fe1 134.73(19) . .
S1 O3 Fe1 142.7(2) 4_575 .
S2 O4 Fe1 132.53(19) . .
S2 O5 Fe1 144.1(2) 4_575 .
S3 O6 Fe1 140.7(2) 4_575 .
H13 O13 H14 111(8) . .
H11 O14 H12 98(8) . .
N3 C1 C1 110.8(6) . 3_665
N3 C1 H18 111(3) . .
C1 C1 H18 106(3) 3_665 .
N3 C1 H19 109(3) . .
C1 C1 H19 111(3) 3_665 .
H18 C1 H19 109(4) . .
N1 C2 C3 114.0(4) . .
N1 C2 H4 111(3) . .
C3 C2 H4 107(3) . .
N1 C2 H5 106(3) . .
C3 C2 H5 115(3) . .
H4 C2 H5 103(4) . .
N2 C3 C2 113.2(5) . .
N2 C3 H6 106(3) . .
C2 C3 H6 115(3) . .
N2 C3 H7 105(3) . .
C2 C3 H7 114(3) . .
H6 C3 H7 103(4) . .
C2 N1 H1 112(4) . .
C2 N1 H2 114(3) . .
H1 N1 H2 108(5) . .
C2 N1 H3 112(4) . .
H1 N1 H3 105(5) . .
H2 N1 H3 105(5) . .
C3 N2 H8 115(4) . .
C3 N2 H9 107(4) . .
H8 N2 H9 107(6) . .
C3 N2 H10 112(4) . .
H8 N2 H10 106(5) . .
H9 N2 H10 110(5) . .
C1 N3 H15 113(4) . .
C1 N3 H16 112(3) . .
H15 N3 H16 111(5) . .
C1 N3 H17 115(4) . .
H15 N3 H17 99(5) . .
H16 N3 H17 105(5) . .

loop_
_geom_bond_atom_site_label_1
_geom_bond_atom_site_label_2
_geom_bond_distance
_geom_bond_site_symmetry_2
Fe1 O3 1.969(3) .
Fe1 O6 1.984(3) .
Fe1 O5 1.988(3) .
Fe1 O1 1.993(3) .
Fe1 O2 2.004(3) .
Fe1 O4 2.031(3) .
S1 O7 1.450(3) .
S1 O10 1.455(3) .
S1 O3 1.488(3) 4_576
S1 O2 1.491(3) .
S2 O12 1.449(3) .
S2 O11 1.453(3) .
S2 O5 1.479(3) 4_576
S2 O4 1.500(3) .
S3 O8 1.441(3) .
S3 O9 1.459(3) .
S3 O6 1.494(3) 4_576
S3 O1 1.496(3) .
O3 S1 1.488(3) 4_575
O5 S2 1.479(3) 4_575
O6 S3 1.494(3) 4_575
O13 H13 0.83(8) .
O13 H14 0.64(6) .
O14 H11 0.75(8) .
O14 H12 0.74(9) .
C1 N3 1.466(7) .
C1 C1 1.522(10) 3_665
C1 H18 0.97(5) .
C1 H19 0.98(5) .
C2 N1 1.474(7) .
C2 C3 1.500(7) .
C2 H4 0.92(5) .
C2 H5 0.96(5) .
C3 N2 1.483(7) .
C3 H6 0.96(5) .
C3 H7 0.94(5) .
N1 H1 0.95(7) .
N1 H2 0.80(5) .
N1 H3 0.96(6) .
N2 H8 0.90(7) .
N2 H9 0.89(7) .
N2 H10 0.93(6) .
N3 H15 0.92(6) .
N3 H16 0.94(6) .
N3 H17 0.73(5) .

loop_
_geom_hbond_atom_site_label_D
_geom_hbond_atom_site_label_H
_geom_hbond_atom_site_label_A
_geom_hbond_distance_DH
_geom_hbond_distance_HA
_geom_hbond_distance_DA
_geom_hbond_angle_DHA
_geom_hbond_site_symmetry_A
N1 H1 O13 0.95(7) 1.88(7) 2.767(7) 155(6) .
N1 H1 O9 0.95(7) 2.36(6) 2.874(5) 114(5) 4_575
N1 H2 O4 0.80(5) 2.21(5) 3.003(6) 170(5) .
N1 H2 O12 0.80(5) 2.64(5) 3.128(6) 121(4) .
N1 H3 O7 0.96(6) 1.91(7) 2.812(6) 156(5) 4_475
N1 H3 O8 0.96(6) 2.65(6) 3.141(6) 112(4) .
N2 H9 O7 0.89(7) 2.18(7) 2.848(6) 131(5) 1_455
N2 H9 O8 0.89(7) 2.22(7) 3.025(6) 149(6) 4_576
O13 H14 O14 0.64(6) 2.17(6) 2.772(8) 157(8) 1_554
O13 H13 O11 0.83(8) 1.95(8) 2.748(6) 162(7) 3_666
O14 H11 O10 0.75(8) 2.11(8) 2.812(6) 158(9) 2_646
O14 H12 O9 0.74(9) 2.13(9) 2.854(7) 166(9) 2_546
N3 H16 O12 0.94(6) 1.93(6) 2.836(6) 162(5) 3_666
N3 H17 O9 0.73(5) 2.19(5) 2.843(6) 149(5) 4_575
N3 H15 O10 0.92(6) 1.96(6) 2.810(6) 153(5) 4_575
N3 H15 O3 0.92(6) 2.57(6) 3.334(6) 141(5) .
N2 H8 O8 0.90(7) 2.18(7) 2.949(6) 143(6) .
N2 H8 O7 0.90(7) 2.40(7) 3.056(6) 130(5) 4_475
N2 H10 O11 0.93(6) 2.03(6) 2.940(6) 166(5) 1_455
